data_4334717
loop_
_publ_author_name
'Takaaki Tsuji'
'Naoto Kuwamura'
'Nobuto Yoshinari'
'Takumi Konno'

_publ_contact_author
;
     Takumi Konno
  Department of Chemistry, Graduate School of Science, Osaka University, 
Toyonaka, Osaka, 560-0043, Japan
;
_publ_contact_author_email ' konno@chem.sci.osaka-u.ac.jp '
_publ_contact_author_fax ' +81-6-6850-5765 '
_publ_contact_author_phone ' +81-6-6850-5765 '
_publ_section_title
;
 Synthesis and Coordination Behavior of a Bipyridine Platinum(II) Complex
 with Thioglucose
;
_journal_name_full 'Inorganic Chemistry'
_journal_page_first 5350
_journal_page_last 5358
_journal_paper_doi 10.1021/ic400287g
_journal_volume 52
_journal_year 2013
_chemical_absolute_configuration rm
_chemical_formula_moiety ' C44 H58 Cd N4 O20 Pt2 S4, 2(Cl O4), 6(O)'
_chemical_formula_sum 'C44 H58 Cd Cl2 N4 O34 Pt2 S4'
_chemical_formula_weight 1888.66
_chemical_name_systematic
; 
 ? 
;
_space_group_IT_number 92
_symmetry_cell_setting tetragonal
_symmetry_Int_Tables_number 92
_symmetry_space_group_name_Hall 'P 4abw 2nw'
_symmetry_space_group_name_H-M 'P 41 21 2'
_atom_sites_solution_hydrogens geom
_atom_sites_solution_primary direct
_atom_sites_solution_secondary difmap
_audit_creation_method SHELXL-97
_cell_angle_alpha 90.00
_cell_angle_beta 90.00
_cell_angle_gamma 90.00
_cell_formula_units_Z 4
_cell_length_a 20.5880(13)
_cell_length_b 20.5880(13)
_cell_length_c 14.8432(10)
_cell_measurement_reflns_used 35965
_cell_measurement_temperature 200(2)
_cell_measurement_theta_max 27.41
_cell_measurement_theta_min 3.08
_cell_volume 6291.5(7)
_computing_cell_refinement PROCESS-AUTO
_computing_data_collection PROCESS-AUTO
_computing_data_reduction PROCESS-AUTO
_computing_molecular_graphics 'CrystalStructure 4.0'
_computing_publication_material 'CrystalStructure 4.0 (Rigaku, 2010)'
_computing_structure_refinement 'SHELXL97 (Sheldrick, 2008)'
_computing_structure_solution 'SHELXS97 (Sheldrick, 2008)'
_diffrn_ambient_temperature 200(2)
_diffrn_detector_area_resol_mean 10.00
_diffrn_measured_fraction_theta_full 0.997
_diffrn_measured_fraction_theta_max 0.997
_diffrn_measurement_device_type 'Rigaku RAXIS-RAPID'
_diffrn_measurement_method /w
_diffrn_radiation_monochromator graphite
_diffrn_radiation_source 'fine-focus sealed tube'
_diffrn_radiation_type MoK\a
_diffrn_radiation_wavelength 0.71075
_diffrn_reflns_av_R_equivalents 0.0405
_diffrn_reflns_av_sigmaI/netI 0.0383
_diffrn_reflns_limit_h_max 26
_diffrn_reflns_limit_h_min -26
_diffrn_reflns_limit_k_max 26
_diffrn_reflns_limit_k_min -26
_diffrn_reflns_limit_l_max 18
_diffrn_reflns_limit_l_min -19
_diffrn_reflns_number 40003
_diffrn_reflns_theta_full 27.44
_diffrn_reflns_theta_max 27.44
_diffrn_reflns_theta_min 3.08
_exptl_absorpt_coefficient_mu 5.086
_exptl_absorpt_correction_T_max 0.4294
_exptl_absorpt_correction_T_min 0.3629
_exptl_absorpt_correction_type multi-scan
_exptl_absorpt_process_details 'CrystalClear (Rigaku)'
_exptl_crystal_colour yellow
_exptl_crystal_density_diffrn 1.994
_exptl_crystal_description block
_exptl_crystal_F_000 3696
_exptl_crystal_size_max 0.25
_exptl_crystal_size_mid 0.25
_exptl_crystal_size_min 0.20
_refine_diff_density_max 0.905
_refine_diff_density_min -1.014
_refine_diff_density_rms 0.145
_refine_ls_abs_structure_details 'Flack H D (1983), Acta Cryst. A39, 876-881'
_refine_ls_abs_structure_Flack 0.024(7)
_refine_ls_extinction_coef 0.00015(3)
_refine_ls_extinction_expression Fc^*^=kFc[1+0.001xFc^2^\l^3^/sin(2\q)]^-1/4^
_refine_ls_extinction_method SHELXL
_refine_ls_goodness_of_fit_ref 1.253
_refine_ls_hydrogen_treatment mixed
_refine_ls_matrix_type full
_refine_ls_number_parameters 462
_refine_ls_number_reflns 7145
_refine_ls_number_restraints 23
_refine_ls_restrained_S_all 1.259
_refine_ls_R_factor_all 0.0418
_refine_ls_R_factor_gt 0.0383
_refine_ls_shift/su_max 0.001
_refine_ls_shift/su_mean 0.000
_refine_ls_structure_factor_coef Fsqd
_refine_ls_weighting_details 'calc w=1/[\s^2^(Fo^2^)+(0.0000P)^2^+34.2447P] where P=(Fo^2^+2Fc^2^)/3'
_refine_ls_weighting_scheme calc
_refine_ls_wR_factor_gt 0.0746
_refine_ls_wR_factor_ref 0.0754
_reflns_number_gt 6787
_reflns_number_total 7145
_reflns_threshold_expression >2sigma(I)
_cod_data_source_file ic400287g_si_002_4.cif
_cod_data_source_block 5-ClO42
_cod_database_code 4334717

loop_
_symmetry_equiv_pos_as_xyz
'x, y, z'
'-x, -y, z+1/2'
'x+1/2, -y+1/2, -z+3/4'
'-x+1/2, y+1/2, -z+1/4'
'-y, -x, -z+1/2'
'y, x, -z'
'y+1/2, -x+1/2, z+3/4'
'-y+1/2, x+1/2, z+1/4'

loop_
_atom_site_label
_atom_site_type_symbol
_atom_site_fract_x
_atom_site_fract_y
_atom_site_fract_z
_atom_site_U_iso_or_equiv
_atom_site_adp_type
_atom_site_occupancy
_atom_site_symmetry_multiplicity
_atom_site_calc_flag
_atom_site_refinement_flags
_atom_site_disorder_assembly
_atom_site_disorder_group
Pt1 Pt 0.106968(13) 0.356931(13) 0.455128(18) 0.01670(7) Uani 1 1 d . . .
Cd1 Cd 0.21979(2) 0.21979(2) 0.5000 0.01870(16) Uani 1 2 d S . .
S1 S 0.21644(8) 0.34981(9) 0.48329(11) 0.0179(3) Uani 1 1 d . . .
S2 S 0.10202(9) 0.24610(8) 0.44474(12) 0.0196(4) Uani 1 1 d . . .
O1 O 0.2493(2) 0.2408(2) 0.3431(3) 0.0203(11) Uani 1 1 d D . .
H1 H 0.236(3) 0.2106(19) 0.310(4) 0.024 Uiso 1 1 d D . .
O2 O 0.2680(3) 0.2686(3) 0.1573(3) 0.0292(12) Uani 1 1 d . . .
H2 H 0.2984 0.2638 0.1202 0.044 Uiso 1 1 calc RD . .
O3 O 0.3328(3) 0.3920(3) 0.1232(4) 0.0319(13) Uani 1 1 d . . .
H3 H 0.3155 0.3857 0.0727 0.048 Uiso 1 1 calc RD . .
O4 O 0.2541(2) 0.4173(2) 0.3421(3) 0.0226(11) Uani 1 1 d . . .
O5 O 0.3233(4) 0.5384(3) 0.3116(5) 0.064(2) Uani 1 1 d . . .
H5 H 0.3016 0.5724 0.3199 0.095 Uiso 1 1 calc R . .
O6 O -0.0293(3) 0.1695(3) 0.4473(5) 0.056(2) Uani 1 1 d . . .
H6 H -0.0283 0.1409 0.4070 0.085 Uiso 1 1 calc RD . .
O7 O -0.0465(4) 0.0680(3) 0.5739(4) 0.0430(17) Uani 1 1 d . . .
H7 H -0.0821 0.0652 0.6013 0.064 Uiso 1 1 calc RD . .
O8 O -0.0041(4) 0.1010(4) 0.7538(4) 0.0515(19) Uani 1 1 d D . .
H8 H -0.035(7) 0.075(8) 0.744(18) 0.077 Uiso 0.50 1 d PD A 2
H8A H 0.016(10) 0.094(4) 0.802(8) 0.077 Uiso 0.50 1 d PD B 1
O9 O 0.0985(2) 0.2033(3) 0.6122(4) 0.0359(15) Uani 1 1 d . C .
O10A O 0.1552(6) 0.2159(7) 0.7809(9) 0.0329(19) Uani 0.446(8) 1 d P C 1
H10A H 0.1778 0.2081 0.8269 0.049 Uiso 0.446(8) 1 calc PRD C 1
O10B O 0.1739(5) 0.1636(5) 0.7561(7) 0.0329(19) Uani 0.554(8) 1 d P C 2
H10B H 0.2006 0.1765 0.7950 0.049 Uiso 0.554(8) 1 calc PRD C 2
N1 N 0.0076(3) 0.3737(3) 0.4457(4) 0.0214(14) Uani 1 1 d . . .
N2 N 0.1040(3) 0.4574(3) 0.4611(4) 0.0237(13) Uani 1 1 d . . .
C1 C 0.2617(3) 0.3539(3) 0.3794(5) 0.0178(14) Uani 1 1 d . . .
H1A H 0.3087 0.3477 0.3941 0.021 Uiso 1 1 calc R . .
C2 C 0.2433(3) 0.3042(3) 0.3074(4) 0.0164(14) Uani 1 1 d . . .
H2A H 0.1973 0.3116 0.2885 0.020 Uiso 1 1 calc R . .
C3 C 0.2878(3) 0.3134(3) 0.2264(5) 0.0220(16) Uani 1 1 d . . .
H3A H 0.3334 0.3032 0.2447 0.026 Uiso 1 1 calc R . .
C4 C 0.2849(3) 0.3831(3) 0.1933(5) 0.0185(14) Uani 1 1 d . . .
H4 H 0.2407 0.3924 0.1687 0.022 Uiso 1 1 calc R . .
C5 C 0.3000(4) 0.4297(4) 0.2694(5) 0.0233(16) Uani 1 1 d . . .
H5A H 0.3451 0.4217 0.2915 0.028 Uiso 1 1 calc R . .
C6 C 0.2928(4) 0.4998(4) 0.2447(6) 0.033(2) Uani 1 1 d . . .
H6A H 0.3131 0.5080 0.1853 0.040 Uiso 1 1 calc R . .
H6B H 0.2461 0.5112 0.2404 0.040 Uiso 1 1 calc R . .
C7 C 0.0541(3) 0.2167(4) 0.5414(5) 0.0272(17) Uani 1 1 d . . .
H7A H 0.0227 0.2510 0.5609 0.033 Uiso 1 1 calc R . .
C8 C 0.0170(3) 0.1548(4) 0.5141(5) 0.0250(17) Uani 1 1 d . . .
H8B H 0.0483 0.1221 0.4901 0.030 Uiso 1 1 calc R . .
C9 C -0.0160(3) 0.1279(3) 0.5962(5) 0.0236(17) Uani 1 1 d . . .
H9 H -0.0504 0.1592 0.6153 0.028 Uiso 1 1 calc R . .
C10 C 0.0308(4) 0.1185(4) 0.6750(5) 0.0277(18) Uani 1 1 d . C .
H10 H 0.0631 0.0840 0.6600 0.033 Uiso 1 1 calc R . .
C11 C 0.0661(3) 0.1828(4) 0.6940(5) 0.0258(16) Uani 1 1 d U . .
C12A C 0.1207(10) 0.1573(11) 0.7543(15) 0.030(3) Uani 0.446(8) 1 d P C 1
H12A H 0.1030 0.1343 0.8075 0.036 Uiso 0.446(8) 1 calc PR C 1
H12B H 0.1496 0.1274 0.7207 0.036 Uiso 0.446(8) 1 calc PR C 1
C12B C 0.1130(8) 0.1904(8) 0.7740(11) 0.030(3) Uani 0.554(8) 1 d P C 2
H12C H 0.1181 0.2372 0.7880 0.036 Uiso 0.554(8) 1 calc PR C 2
H12D H 0.0941 0.1689 0.8276 0.036 Uiso 0.554(8) 1 calc PR C 2
C13 C -0.0386(4) 0.3280(4) 0.4332(5) 0.0257(17) Uani 1 1 d . . .
H13 H -0.0254 0.2846 0.4211 0.031 Uiso 1 1 calc R . .
C14 C -0.1041(4) 0.3416(4) 0.4373(5) 0.0324(19) Uani 1 1 d . . .
H14 H -0.1359 0.3087 0.4287 0.039 Uiso 1 1 calc R . .
C15 C -0.1215(4) 0.4051(5) 0.4545(7) 0.054(3) Uani 1 1 d . . .
H15 H -0.1662 0.4164 0.4581 0.065 Uiso 1 1 calc R . .
C16 C -0.0744(5) 0.4531(5) 0.4667(8) 0.055(3) Uani 1 1 d . . .
H16 H -0.0865 0.4968 0.4781 0.066 Uiso 1 1 calc R . .
C17 C -0.0099(4) 0.4353(4) 0.4618(6) 0.0326(19) Uani 1 1 d . . .
C18 C 0.0440(4) 0.4820(4) 0.4667(5) 0.0276(17) Uani 1 1 d . . .
C19 C 0.0332(4) 0.5488(4) 0.4747(6) 0.036(2) Uani 1 1 d . . .
H19 H -0.0096 0.5658 0.4797 0.044 Uiso 1 1 calc R . .
C20 C 0.0867(4) 0.5893(4) 0.4752(6) 0.039(2) Uani 1 1 d . . .
H20 H 0.0813 0.6349 0.4820 0.046 Uiso 1 1 calc R . .
C21 C 0.1473(4) 0.5635(4) 0.4659(6) 0.0332(18) Uani 1 1 d . . .
H21 H 0.1843 0.5910 0.4637 0.040 Uiso 1 1 calc R . .
C22 C 0.1543(4) 0.4977(4) 0.4597(6) 0.0293(18) Uani 1 1 d . . .
H22 H 0.1967 0.4800 0.4543 0.035 Uiso 1 1 calc R . .
Cl1 Cl 0.40673(15) 0.18691(12) 0.02800(16) 0.0553(7) Uani 1 1 d . . .
O11 O 0.4550(4) 0.1927(4) -0.0409(5) 0.069(2) Uani 1 1 d U . .
O12 O 0.4376(7) 0.1779(6) 0.1110(6) 0.143(6) Uani 1 1 d . . .
O13 O 0.3691(7) 0.1343(4) 0.0090(9) 0.148(5) Uani 1 1 d . . .
O14 O 0.3711(4) 0.2453(3) 0.0307(5) 0.067(2) Uani 1 1 d D . .
O15B O 0.0313(7) 0.1781(7) 0.2551(9) 0.048(4) Uani 0.50 1 d P D 2
O15A O 0.0355(8) 0.0615(6) 0.1044(9) 0.049(4) Uani 0.50 1 d P E 1
O16B O 0.4422(6) 0.4710(7) 0.3893(9) 0.040(3) Uani 0.50 1 d P F 2
O16A O 0.4385(7) 0.4104(7) 0.4246(10) 0.057(4) Uani 0.50 1 d P G 1
O17A O 0.1613(6) 0.2085(7) 0.0559(9) 0.044(3) Uani 0.50 1 d P H 1
O17B O 0.1576(5) 0.2526(7) 0.0587(9) 0.036(3) Uani 0.50 1 d P I 2

loop_
_atom_site_aniso_label
_atom_site_aniso_U_11
_atom_site_aniso_U_22
_atom_site_aniso_U_33
_atom_site_aniso_U_23
_atom_site_aniso_U_13
_atom_site_aniso_U_12
Pt1 0.01424(13) 0.01676(14) 0.01909(11) 0.00046(12) 0.00142(11) 0.00112(11)
Cd1 0.0164(2) 0.0164(2) 0.0233(4) 0.0015(2) -0.0015(2) 0.0010(3)
S1 0.0179(8) 0.0166(8) 0.0193(8) 0.0010(7) 0.0010(7) -0.0011(7)
S2 0.0163(8) 0.0180(8) 0.0245(9) 0.0029(7) 0.0012(8) -0.0032(7)
O1 0.029(3) 0.012(2) 0.020(3) 0.000(2) 0.000(2) -0.005(2)
O2 0.040(3) 0.023(3) 0.024(3) -0.005(2) 0.008(3) -0.008(2)
O3 0.031(3) 0.040(3) 0.025(3) 0.004(3) 0.008(2) -0.005(3)
O4 0.023(3) 0.017(2) 0.028(3) 0.001(2) 0.008(2) -0.001(2)
O5 0.103(7) 0.031(4) 0.056(5) 0.000(4) -0.008(5) -0.027(4)
O6 0.041(4) 0.059(4) 0.069(5) 0.042(4) -0.032(4) -0.031(3)
O7 0.067(5) 0.023(3) 0.040(4) -0.001(3) 0.018(3) -0.020(3)
O8 0.077(5) 0.051(4) 0.027(3) 0.008(3) 0.014(3) -0.040(4)
O9 0.015(3) 0.060(4) 0.033(3) 0.030(3) -0.010(2) -0.018(3)
O10A 0.029(4) 0.044(5) 0.026(4) 0.001(4) -0.005(4) -0.010(4)
O10B 0.029(4) 0.044(5) 0.026(4) 0.001(4) -0.005(4) -0.010(4)
N1 0.019(3) 0.027(3) 0.018(3) 0.000(3) 0.004(3) -0.003(2)
N2 0.038(4) 0.013(3) 0.020(3) -0.003(2) -0.005(3) 0.002(3)
C1 0.008(3) 0.016(3) 0.029(4) 0.001(3) 0.003(3) 0.000(3)
C2 0.019(3) 0.015(3) 0.016(3) 0.001(3) -0.001(3) 0.004(3)
C3 0.013(3) 0.025(4) 0.028(4) -0.005(3) 0.001(3) 0.001(3)
C4 0.014(3) 0.017(3) 0.025(4) 0.005(3) -0.001(3) -0.007(3)
C5 0.022(4) 0.023(4) 0.025(4) -0.005(3) 0.005(3) -0.007(3)
C6 0.042(5) 0.020(4) 0.039(5) 0.010(4) 0.015(4) 0.000(4)
C7 0.016(3) 0.037(4) 0.028(4) 0.013(4) -0.001(3) -0.010(3)
C8 0.018(4) 0.032(4) 0.025(4) 0.005(3) -0.005(3) -0.002(3)
C9 0.014(3) 0.022(4) 0.035(4) 0.000(3) 0.005(3) -0.001(3)
C10 0.030(4) 0.026(4) 0.026(4) 0.011(3) 0.014(3) 0.002(3)
C11 0.015(3) 0.035(3) 0.027(3) 0.012(3) -0.001(3) -0.013(3)
C12A 0.024(6) 0.041(9) 0.025(7) 0.000(7) 0.001(5) 0.000(8)
C12B 0.024(6) 0.041(9) 0.025(7) 0.000(7) 0.001(5) 0.000(8)
C13 0.019(4) 0.034(4) 0.024(4) 0.002(3) -0.002(3) -0.002(3)
C14 0.020(4) 0.047(5) 0.030(4) 0.000(4) -0.006(3) -0.004(4)
C15 0.010(4) 0.075(7) 0.077(7) -0.036(6) -0.006(4) 0.013(4)
C16 0.031(5) 0.055(6) 0.080(8) -0.023(6) -0.006(6) 0.018(4)
C17 0.026(4) 0.031(4) 0.041(5) -0.010(4) -0.004(4) 0.022(3)
C18 0.030(4) 0.024(4) 0.029(4) -0.003(3) -0.002(4) 0.006(3)
C19 0.034(5) 0.026(4) 0.049(6) -0.009(4) -0.011(4) 0.009(4)
C20 0.043(5) 0.019(4) 0.054(6) -0.001(4) -0.004(4) 0.001(3)
C21 0.038(5) 0.026(4) 0.035(5) -0.001(4) -0.004(4) 0.001(4)
C22 0.034(4) 0.022(4) 0.032(4) -0.004(4) 0.004(4) 0.003(3)
Cl1 0.094(2) 0.0387(13) 0.0328(12) 0.0018(10) 0.0054(13) 0.0274(13)
O11 0.069(4) 0.081(4) 0.057(4) 0.004(3) 0.007(3) 0.033(3)
O12 0.242(15) 0.157(11) 0.029(4) 0.023(6) -0.004(7) 0.091(10)
O13 0.204(14) 0.042(5) 0.197(13) -0.030(7) 0.037(11) -0.030(7)
O14 0.084(6) 0.051(4) 0.066(5) 0.008(4) 0.038(5) 0.029(4)
O15B 0.048(8) 0.057(9) 0.038(7) -0.011(7) -0.007(6) 0.007(7)
O15A 0.086(11) 0.027(7) 0.035(7) -0.016(6) -0.016(7) 0.003(7)
O16B 0.035(7) 0.045(8) 0.041(7) -0.003(6) -0.007(6) -0.021(6)
O16A 0.062(10) 0.053(10) 0.056(9) -0.012(7) 0.006(8) 0.012(7)
O17A 0.040(8) 0.044(8) 0.048(8) 0.009(7) -0.006(6) -0.027(7)
O17B 0.020(6) 0.040(7) 0.049(8) 0.003(7) -0.010(5) -0.013(5)

loop_
_atom_type_symbol
_atom_type_description
_atom_type_scat_dispersion_real
_atom_type_scat_dispersion_imag
_atom_type_scat_source
C C 0.0033 0.0016 'International Tables Vol C Tables 4.2.6.8 and 6.1.1.4'
H H 0.0000 0.0000 'International Tables Vol C Tables 4.2.6.8 and 6.1.1.4'
N N 0.0061 0.0033 'International Tables Vol C Tables 4.2.6.8 and 6.1.1.4'
Cd Cd -0.8075 1.2024 'International Tables Vol C Tables 4.2.6.8 and 6.1.1.4'
Cl Cl 0.1484 0.1585 'International Tables Vol C Tables 4.2.6.8 and 6.1.1.4'
O O 0.0106 0.0060 'International Tables Vol C Tables 4.2.6.8 and 6.1.1.4'
Pt Pt -1.7033 8.3905 'International Tables Vol C Tables 4.2.6.8 and 6.1.1.4'
S S 0.1246 0.1234 'International Tables Vol C Tables 4.2.6.8 and 6.1.1.4'

loop_
_geom_angle_atom_site_label_1
_geom_angle_atom_site_label_2
_geom_angle_atom_site_label_3
_geom_angle
_geom_angle_site_symmetry_1
_geom_angle_site_symmetry_3
N2 Pt1 N1 78.9(2) . .
N2 Pt1 S2 175.54(19) . .
N1 Pt1 S2 96.75(17) . .
N2 Pt1 S1 94.85(19) . .
N1 Pt1 S1 171.17(17) . .
S2 Pt1 S1 89.56(7) . .
O1 Cd1 O1 145.0(2) . 6_556
O1 Cd1 S2 114.26(12) . 6_556
O1 Cd1 S2 83.97(13) 6_556 6_556
O1 Cd1 S2 83.97(13) . .
O1 Cd1 S2 114.26(12) 6_556 .
S2 Cd1 S2 118.82(8) 6_556 .
O1 Cd1 S1 81.09(12) . 6_556
O1 Cd1 S1 75.09(12) 6_556 6_556
S2 Cd1 S1 75.00(5) 6_556 6_556
S2 Cd1 S1 163.08(6) . 6_556
O1 Cd1 S1 75.09(12) . .
O1 Cd1 S1 81.09(12) 6_556 .
S2 Cd1 S1 163.08(6) 6_556 .
S2 Cd1 S1 75.00(5) . .
S1 Cd1 S1 93.42(8) 6_556 .
C1 S1 Pt1 110.4(2) . .
C1 S1 Cd1 96.4(2) . .
Pt1 S1 Cd1 96.05(6) . .
C7 S2 Pt1 107.4(3) . .
C7 S2 Cd1 100.6(2) . .
Pt1 S2 Cd1 98.28(6) . .
C2 O1 Cd1 119.8(4) . .
C2 O1 H1 116(4) . .
Cd1 O1 H1 110(5) . .
C3 O2 H2 109.5 . .
C4 O3 H3 109.5 . .
C1 O4 C5 112.1(5) . .
C6 O5 H5 109.5 . .
C8 O6 H6 109.5 . .
C9 O7 H7 109.5 . .
C10 O8 H8 114(10) . .
C10 O8 H8A 119(10) . .
H8 O8 H8A 115(10) . .
C7 O9 C11 112.4(5) . .
C12B O10B H10B 109.5 . .
C17 N1 C13 119.7(7) . .
C17 N1 Pt1 114.2(5) . .
C13 N1 Pt1 125.8(5) . .
C22 N2 C18 119.1(6) . .
C22 N2 Pt1 126.9(5) . .
C18 N2 Pt1 114.0(5) . .
O4 C1 C2 108.3(5) . .
O4 C1 S1 108.6(5) . .
C2 C1 S1 116.0(5) . .
O4 C1 H1A 107.9 . .
C2 C1 H1A 107.9 . .
S1 C1 H1A 107.9 . .
O1 C2 C3 111.0(5) . .
O1 C2 C1 109.6(5) . .
C3 C2 C1 108.6(6) . .
O1 C2 H2A 109.2 . .
C3 C2 H2A 109.2 . .
C1 C2 H2A 109.2 . .
O2 C3 C4 111.4(6) . .
O2 C3 C2 108.2(5) . .
C4 C3 C2 110.6(6) . .
O2 C3 H3A 108.9 . .
C4 C3 H3A 108.9 . .
C2 C3 H3A 108.9 . .
O3 C4 C5 108.5(5) . .
O3 C4 C3 109.1(6) . .
C5 C4 C3 110.4(6) . .
O3 C4 H4 109.6 . .
C5 C4 H4 109.6 . .
C3 C4 H4 109.6 . .
O4 C5 C6 106.6(6) . .
O4 C5 C4 108.1(5) . .
C6 C5 C4 114.0(7) . .
O4 C5 H5A 109.3 . .
C6 C5 H5A 109.3 . .
C4 C5 H5A 109.3 . .
O5 C6 C5 108.9(7) . .
O5 C6 H6A 109.9 . .
C5 C6 H6A 109.9 . .
O5 C6 H6B 109.9 . .
C5 C6 H6B 109.9 . .
H6A C6 H6B 108.3 . .
O9 C7 C8 110.6(6) . .
O9 C7 S2 107.2(4) . .
C8 C7 S2 109.4(6) . .
O9 C7 H7A 109.8 . .
C8 C7 H7A 109.8 . .
S2 C7 H7A 109.8 . .
O6 C8 C9 110.2(6) . .
O6 C8 C7 110.1(6) . .
C9 C8 C7 108.5(6) . .
O6 C8 H8B 109.3 . .
C9 C8 H8B 109.3 . .
C7 C8 H8B 109.3 . .
O7 C9 C8 109.3(6) . .
O7 C9 C10 110.3(6) . .
C8 C9 C10 112.6(6) . .
O7 C9 H9 108.1 . .
C8 C9 H9 108.1 . .
C10 C9 H9 108.1 . .
O8 C10 C9 110.2(7) . .
O8 C10 C11 108.0(7) . .
C9 C10 C11 109.3(6) . .
O8 C10 H10 109.8 . .
C9 C10 H10 109.8 . .
C11 C10 H10 109.8 . .
O9 C11 C12A 104.5(10) . .
O9 C11 C10 108.4(6) . .
C12A C11 C10 99.2(10) . .
O9 C11 C12B 109.1(8) . .
C10 C11 C12B 121.8(9) . .
O10A C12A C11 103.5(14) . .
O10A C12A H12A 111.1 . .
C11 C12A H12A 111.1 . .
O10A C12A H12B 111.1 . .
C11 C12A H12B 111.1 . .
H12A C12A H12B 109.0 . .
O10B C12B C11 112.1(12) . .
O10B C12B H12C 109.2 . .
C11 C12B H12C 109.2 . .
O10B C12B H12D 109.2 . .
C11 C12B H12D 109.2 . .
H12C C12B H12D 107.9 . .
N1 C13 C14 122.7(8) . .
N1 C13 H13 118.7 . .
C14 C13 H13 118.7 . .
C15 C14 C13 117.1(8) . .
C15 C14 H14 121.5 . .
C13 C14 H14 121.5 . .
C14 C15 C16 120.9(8) . .
C14 C15 H15 119.5 . .
C16 C15 H15 119.5 . .
C17 C16 C15 118.4(9) . .
C17 C16 H16 120.8 . .
C15 C16 H16 120.8 . .
N1 C17 C16 121.2(8) . .
N1 C17 C18 115.1(6) . .
C16 C17 C18 123.5(8) . .
N2 C18 C19 121.5(7) . .
N2 C18 C17 116.6(7) . .
C19 C18 C17 121.8(7) . .
C20 C19 C18 117.9(8) . .
C20 C19 H19 121.1 . .
C18 C19 H19 121.1 . .
C21 C20 C19 119.6(8) . .
C21 C20 H20 120.2 . .
C19 C20 H20 120.2 . .
C20 C21 C22 119.3(8) . .
C20 C21 H21 120.3 . .
C22 C21 H21 120.3 . .
N2 C22 C21 122.5(8) . .
N2 C22 H22 118.8 . .
C21 C22 H22 118.8 . .
O13 Cl1 O12 109.6(8) . .
O13 Cl1 O14 112.8(7) . .
O12 Cl1 O14 109.0(6) . .
O13 Cl1 O11 108.3(7) . .
O12 Cl1 O11 108.9(7) . .
O14 Cl1 O11 108.1(4) . .

loop_
_geom_bond_atom_site_label_1
_geom_bond_atom_site_label_2
_geom_bond_distance
_geom_bond_site_symmetry_2
Pt1 N2 2.072(6) .
Pt1 N1 2.080(6) .
Pt1 S2 2.2893(17) .
Pt1 S1 2.2968(17) .
Cd1 O1 2.446(5) .
Cd1 O1 2.446(5) 6_556
Cd1 S2 2.6163(18) 6_556
Cd1 S2 2.6163(18) .
Cd1 S1 2.6893(18) 6_556
Cd1 S1 2.6894(18) .
S1 C1 1.803(7) .
S2 C7 1.843(7) .
O1 C2 1.414(8) .
O1 H1 0.836(10) .
O2 C3 1.438(8) .
O2 H2 0.8400 .
O3 C4 1.444(8) .
O3 H3 0.8400 .
O4 C1 1.427(8) .
O4 C5 1.456(8) .
O5 C6 1.419(11) .
O5 H5 0.8400 .
O6 C8 1.408(9) .
O6 H6 0.8400 .
O7 C9 1.423(9) .
O7 H7 0.8400 .
O8 C10 1.418(9) .
O8 H8 0.841(10) .
O8 H8A 0.841(10) .
O9 C7 1.420(9) .
O9 C11 1.447(9) .
O10A C12A 1.45(2) .
O10A H10A 0.8400 .
O10B C12B 1.40(2) .
O10B H10B 0.8400 .
N1 C17 1.340(9) .
N1 C13 1.351(9) .
N2 C22 1.325(10) .
N2 C18 1.338(10) .
C1 C2 1.527(10) .
C1 H1A 1.0000 .
C2 C3 1.524(10) .
C2 H2A 1.0000 .
C3 C4 1.517(9) .
C3 H3A 1.0000 .
C4 C5 1.514(10) .
C4 H4 1.0000 .
C5 C6 1.498(10) .
C5 H5A 1.0000 .
C6 H6A 0.9900 .
C6 H6B 0.9900 .
C7 C8 1.540(10) .
C7 H7A 1.0000 .
C8 C9 1.501(10) .
C8 H8B 1.0000 .
C9 C10 1.527(11) .
C9 H9 1.0000 .
C10 C11 1.535(11) .
C10 H10 1.0000 .
C11 C12A 1.53(2) .
C11 C12B 1.539(18) .
C12A H12A 0.9900 .
C12A H12B 0.9900 .
C12B H12C 0.9900 .
C12B H12D 0.9900 .
C13 C14 1.379(10) .
C13 H13 0.9500 .
C14 C15 1.379(12) .
C14 H14 0.9500 .
C15 C16 1.396(13) .
C15 H15 0.9500 .
C16 C17 1.379(11) .
C16 H16 0.9500 .
C17 C18 1.468(12) .
C18 C19 1.400(11) .
C19 C20 1.381(12) .
C19 H19 0.9500 .
C20 C21 1.364(12) .
C20 H20 0.9500 .
C21 C22 1.366(10) .
C21 H21 0.9500 .
C22 H22 0.9500 .
Cl1 O13 1.360(10) .
Cl1 O12 1.399(10) .
Cl1 O14 1.409(7) .
Cl1 O11 1.431(8) .

loop_
_geom_hbond_atom_site_label_D
_geom_hbond_atom_site_label_H
_geom_hbond_atom_site_label_A
_geom_hbond_distance_DH
_geom_hbond_distance_HA
_geom_hbond_distance_DA
_geom_hbond_angle_DHA
_geom_hbond_site_symmetry_A
O1 H1 O10A 0.836(10) 1.82(2) 2.639(14) 167(7) 6_556
O1 H1 O10B 0.836(10) 1.94(4) 2.679(11) 147(6) 6_556
O2 H2 O14 0.84 2.04 2.875(7) 175.9 .
O3 H3 O14 0.84 2.13 2.942(8) 162.3 6
O5 H5 O17A 0.84 1.85 2.615(14) 150.1 8
O5 H5 O17B 0.84 2.08 2.909(14) 167.1 8
O6 H6 O16A 0.84 1.75 2.534(15) 155.3 3_455
O6 H6 O16B 0.84 2.48 3.220(15) 147.6 3_455
O7 H7 O3 0.84 2.00 2.732(9) 145.7 3_455
O7 H7 O8 0.84 2.52 3.087(8) 125.5 5_556
O8 H8 O8 0.841(10) 2.00(6) 2.824(13) 167(25) 5_556
O8 H8A O15A 0.841(10) 2.06(3) 2.841(15) 153(7) 6_556
O10A H10A O17A 0.84 2.09 2.886(17) 158.7 6_556
O10A H10A O2 0.84 2.25 2.728(13) 116.0 6_556
O10B H10B O2 0.84 2.45 3.175(11) 144.5 6_556
O10B H10B O17B 0.84 2.45 3.194(17) 147.6 6_556

loop_
_geom_torsion_atom_site_label_1
_geom_torsion_atom_site_label_2
_geom_torsion_atom_site_label_3
_geom_torsion_atom_site_label_4
_geom_torsion
_geom_torsion_site_symmetry_1
N2 Pt1 S1 C1 -88.5(3) .
S2 Pt1 S1 C1 90.9(3) .
N2 Pt1 S1 Cd1 172.31(18) .
S2 Pt1 S1 Cd1 -8.29(6) .
O1 Cd1 S1 C1 -16.2(3) .
O1 Cd1 S1 C1 137.9(2) 6_556
S2 Cd1 S1 C1 109.6(3) 6_556
S2 Cd1 S1 C1 -103.9(2) .
S1 Cd1 S1 C1 63.6(2) 6_556
O1 Cd1 S1 Pt1 95.15(13) .
O1 Cd1 S1 Pt1 -110.70(12) 6_556
S2 Cd1 S1 Pt1 -139.01(17) 6_556
S2 Cd1 S1 Pt1 7.51(6) .
S1 Cd1 S1 Pt1 174.99(8) 6_556
N1 Pt1 S2 C7 -61.3(3) .
S1 Pt1 S2 C7 112.5(2) .
N1 Pt1 S2 Cd1 -165.24(17) .
S1 Pt1 S2 Cd1 8.57(6) .
O1 Cd1 S2 C7 166.8(3) .
O1 Cd1 S2 C7 -44.3(3) 6_556
S2 Cd1 S2 C7 52.4(3) 6_556
S1 Cd1 S2 C7 -165.1(3) 6_556
S1 Cd1 S2 C7 -117.1(3) .
O1 Cd1 S2 Pt1 -83.70(12) .
O1 Cd1 S2 Pt1 65.18(14) 6_556
S2 Cd1 S2 Pt1 161.87(8) 6_556
S1 Cd1 S2 Pt1 -55.6(2) 6_556
S1 Cd1 S2 Pt1 -7.57(6) .
O1 Cd1 O1 C2 -57.8(4) 6_556
S2 Cd1 O1 C2 -174.1(4) 6_556
S2 Cd1 O1 C2 67.0(4) .
S1 Cd1 O1 C2 -105.0(4) 6_556
S1 Cd1 O1 C2 -9.1(4) .
N2 Pt1 N1 C17 -9.8(6) .
S2 Pt1 N1 C17 171.3(6) .
N2 Pt1 N1 C13 176.3(7) .
S2 Pt1 N1 C13 -2.6(6) .
N1 Pt1 N2 C22 -172.6(7) .
S1 Pt1 N2 C22 13.7(7) .
N1 Pt1 N2 C18 7.2(5) .
S1 Pt1 N2 C18 -166.4(5) .
C5 O4 C1 C2 -65.9(7) .
C5 O4 C1 S1 167.3(4) .
Pt1 S1 C1 O4 67.0(5) .
Cd1 S1 C1 O4 165.9(4) .
Pt1 S1 C1 C2 -55.2(5) .
Cd1 S1 C1 C2 43.7(5) .
Cd1 O1 C2 C3 156.9(4) .
Cd1 O1 C2 C1 36.9(6) .
O4 C1 C2 O1 -179.0(5) .
S1 C1 C2 O1 -56.7(6) .
O4 C1 C2 C3 59.6(6) .
S1 C1 C2 C3 -178.1(5) .
O1 C2 C3 O2 62.3(7) .
C1 C2 C3 O2 -177.2(5) .
O1 C2 C3 C4 -175.5(5) .
C1 C2 C3 C4 -55.0(7) .
O2 C3 C4 O3 -66.0(7) .
C2 C3 C4 O3 173.6(6) .
O2 C3 C4 C5 174.8(6) .
C2 C3 C4 C5 54.5(8) .
C1 O4 C5 C6 -172.9(6) .
C1 O4 C5 C4 64.1(7) .
O3 C4 C5 O4 -176.3(5) .
C3 C4 C5 O4 -56.8(8) .
O3 C4 C5 C6 65.4(8) .
C3 C4 C5 C6 -175.1(6) .
O4 C5 C6 O5 75.5(8) .
C4 C5 C6 O5 -165.3(7) .
C11 O9 C7 C8 -63.7(9) .
C11 O9 C7 S2 177.1(5) .
Pt1 S2 C7 O9 -91.7(5) .
Cd1 S2 C7 O9 10.5(6) .
Pt1 S2 C7 C8 148.2(4) .
Cd1 S2 C7 C8 -109.5(5) .
O9 C7 C8 O6 176.8(7) .
S2 C7 C8 O6 -65.2(7) .
O9 C7 C8 C9 56.1(8) .
S2 C7 C8 C9 174.1(5) .
O6 C8 C9 O7 63.8(9) .
C7 C8 C9 O7 -175.6(6) .
O6 C8 C9 C10 -173.2(7) .
C7 C8 C9 C10 -52.6(8) .
O7 C9 C10 O8 -64.9(9) .
C8 C9 C10 O8 172.6(7) .
O7 C9 C10 C11 176.6(6) .
C8 C9 C10 C11 54.1(8) .
C7 O9 C11 C12A 168.6(10) .
C7 O9 C11 C10 63.4(8) .
C7 O9 C11 C12B -161.9(9) .
O8 C10 C11 O9 -176.5(6) .
C9 C10 C11 O9 -56.6(8) .
O8 C10 C11 C12A 74.7(11) .
C9 C10 C11 C12A -165.4(10) .
O8 C10 C11 C12B 55.7(12) .
C9 C10 C11 C12B 175.6(9) .
O9 C11 C12A O10A 71.6(14) .
C10 C11 C12A O10A -176.6(12) .
C12B C11 C12A O10A -31.8(18) .
O9 C11 C12B O10B -48.3(14) .
C12A C11 C12B O10B 37(2) .
C10 C11 C12B O10B 79.1(14) .
C17 N1 C13 C14 -0.8(12) .
Pt1 N1 C13 C14 172.8(6) .
N1 C13 C14 C15 0.4(12) .
C13 C14 C15 C16 0.3(15) .
C14 C15 C16 C17 -0.5(17) .
C13 N1 C17 C16 0.6(14) .
Pt1 N1 C17 C16 -173.7(8) .
C13 N1 C17 C18 -175.0(7) .
Pt1 N1 C17 C18 10.7(10) .
C15 C16 C17 N1 0.0(16) .
C15 C16 C17 C18 175.3(10) .
C22 N2 C18 C19 -2.6(12) .
Pt1 N2 C18 C19 177.6(7) .
C22 N2 C18 C17 176.0(8) .
Pt1 N2 C18 C17 -3.9(9) .
N1 C17 C18 N2 -4.6(12) .
C16 C17 C18 N2 179.9(9) .
N1 C17 C18 C19 174.0(8) .
C16 C17 C18 C19 -1.5(15) .
N2 C18 C19 C20 1.1(13) .
C17 C18 C19 C20 -177.4(9) .
C18 C19 C20 C21 1.5(14) .
C19 C20 C21 C22 -2.5(14) .
C18 N2 C22 C21 1.5(12) .
Pt1 N2 C22 C21 -178.6(6) .
C20 C21 C22 N2 1.0(14) .
